data_7108642
loop_
_publ_author_name
'Gregory M. Ferrence'
'Timothy D. Lash'
'Komal Pokharel '
'Matthias Zeller'

_publ_section_title
;
 Iridium(III) azuliporphyrins
;
_journal_name_full Chem.Commun.
_journal_page_first 11793
_journal_paper_doi 10.1039/c2cc37104a
_journal_volume 48
_journal_year 2012
_chemical_compound_source 'synthesis as described'
_chemical_formula_moiety 'C48 H50 Ir1 N3 O1'
_chemical_formula_sum 'C48 H50 Ir N3 O'
_chemical_formula_weight 877.11
_space_group_IT_number 14
_symmetry_cell_setting monoclinic
_symmetry_Int_Tables_number 14
_symmetry_space_group_name_Hall '-P 2ybc'
_symmetry_space_group_name_H-M 'P 1 21/c 1'
_atom_sites_solution_hydrogens geom
_atom_sites_solution_primary direct
_atom_sites_solution_secondary difmap
_audit_creation_date 2012-09-27T17:07:24-00:00
_audit_creation_method 'WinGX routine CIF_UPDATE'
_cell_angle_alpha 90
_cell_angle_beta 93.258(3)
_cell_angle_gamma 90
_cell_formula_units_Z 4
_cell_length_a 13.010(3)
_cell_length_b 15.894(3)
_cell_length_c 18.593(4)
_cell_measurement_reflns_used 6423
_cell_measurement_temperature 100(2)
_cell_measurement_theta_max 23.375
_cell_measurement_theta_min 2.26
_cell_measurement_wavelength 0.71073
_cell_volume 3838.5(14)
_computing_cell_refinement 'APEX2 & SAINT (Bruker, 2008)'
_computing_data_collection 'APEX2 (Bruker, 2008)'
_computing_data_reduction SAINT
_computing_molecular_graphics 'Ortep-3 for Windows (Farrugia, 1997)'
_computing_publication_material 'WinGX publication routines (Farrugia, 1999)'
_computing_structure_refinement 'SHELXL-97 (Sheldrick, 2008)'
_computing_structure_solution 'SUPERFLIP (Palatinus & Chapuis, 2007)'
_diffrn_ambient_temperature 100(2)
_diffrn_measured_fraction_theta_full 0.989
_diffrn_measured_fraction_theta_max 0.979
_diffrn_measurement_device_type 'Bruker AXS SMART APEX CCD diffractometer'
_diffrn_measurement_method '\w scans'
_diffrn_radiation_monochromator graphite
_diffrn_radiation_probe x-ray
_diffrn_radiation_type MoK\a
_diffrn_radiation_wavelength 0.71073
_diffrn_reflns_av_R_equivalents 0.1072
_diffrn_reflns_av_unetI/netI 0.086
_diffrn_reflns_limit_h_max 16
_diffrn_reflns_limit_h_min -16
_diffrn_reflns_limit_k_max 20
_diffrn_reflns_limit_k_min 0
_diffrn_reflns_limit_l_max 24
_diffrn_reflns_limit_l_min 0
_diffrn_reflns_number 11245
_diffrn_reflns_theta_full 25
_diffrn_reflns_theta_max 27.48
_diffrn_reflns_theta_min 2.02
_diffrn_standards_decay_% 0
_diffrn_standards_number 0
_exptl_absorpt_coefficient_mu 3.519
_exptl_absorpt_correction_T_max 0.862222
_exptl_absorpt_correction_T_min 0.719605
_exptl_absorpt_correction_type multi-scan
_exptl_absorpt_process_details 'Twinabs Version 2008/1 (Bruker, 2008)'
_exptl_crystal_colour black
_exptl_crystal_density_diffrn 1.518
_exptl_crystal_density_method 'not measured'
_exptl_crystal_description block
_exptl_crystal_F_000 1776
_exptl_crystal_size_max 0.15
_exptl_crystal_size_mid 0.12
_exptl_crystal_size_min 0.09
_refine_diff_density_max 1.876
_refine_diff_density_min -1.275
_refine_diff_density_rms 0.19
_refine_ls_extinction_method none
_refine_ls_goodness_of_fit_ref 1.047
_refine_ls_hydrogen_treatment constr
_refine_ls_matrix_type full
_refine_ls_number_parameters 495
_refine_ls_number_reflns 8624
_refine_ls_number_restraints 0
_refine_ls_restrained_S_all 1.047
_refine_ls_R_factor_all 0.1003
_refine_ls_R_factor_gt 0.0553
_refine_ls_shift/su_max 0
_refine_ls_shift/su_mean 0
_refine_ls_structure_factor_coef Fsqd
_refine_ls_weighting_details
;
calc w=1/[\s^2^(Fo^2^)+(0.0380P)^2^+18.7288P] where P=(Fo^2^+2Fc^2^)/3
;
_refine_ls_weighting_scheme calc
_refine_ls_wR_factor_gt 0.1051
_refine_ls_wR_factor_ref 0.1168
_reflns_number_gt 5804
_reflns_number_total 8624
_reflns_threshold_expression >2\s(I)
_cod_data_source_file c2cc37104a.txt
_cod_data_source_block 08mz389
_cod_original_cell_volume 3838.6(13)
_cod_original_sg_symbol_H-M 'P 21/c'
_cod_database_code 7108642

loop_
_symmetry_equiv_pos_as_xyz
'x, y, z'
'-x, y+1/2, -z+1/2'
'-x, -y, -z'
'x, -y-1/2, z-1/2'

loop_
_atom_site_label
_atom_site_type_symbol
_atom_site_fract_x
_atom_site_fract_y
_atom_site_fract_z
_atom_site_U_iso_or_equiv
_atom_site_adp_type
_atom_site_occupancy
_atom_site_symmetry_multiplicity
_atom_site_calc_flag
_atom_site_refinement_flags
_atom_site_disorder_assembly
_atom_site_disorder_group
Ir1 Ir 0.03438(2) 0.475389(17) 0.091830(15) 0.02256(9) Uani 1 1 d . . .
C21 C -0.0582(5) 0.3986(4) 0.0342(3) 0.0212(14) Uani 1 1 d . . .
N22 N 0.1599(4) 0.4143(3) 0.0584(3) 0.0219(12) Uani 1 1 d . . .
N23 N 0.1297(4) 0.5607(4) 0.1472(3) 0.0227(12) Uani 1 1 d . . .
N24 N -0.0900(4) 0.5404(3) 0.1233(3) 0.0201(12) Uani 1 1 d . . .
C1 C -0.1672(5) 0.3980(4) 0.0308(4) 0.0201(14) Uani 1 1 d . . .
C2 C -0.2056(5) 0.3273(4) -0.0106(4) 0.0224(15) Uani 1 1 d . . .
C2A C -0.3077(6) 0.3045(5) -0.0223(4) 0.0315(17) Uani 1 1 d . . .
H2A H -0.3553 0.3435 -0.0043 0.038 Uiso 1 1 calc R . .
C2B C -0.3527(6) 0.2349(5) -0.0557(4) 0.0348(18) Uani 1 1 d . . .
H2B H -0.4257 0.2333 -0.0558 0.042 Uiso 1 1 calc R . .
C2C C -0.3077(6) 0.1662(5) -0.0896(4) 0.0360(19) Uani 1 1 d . A .
C3 C -0.1161(5) 0.2814(4) -0.0343(4) 0.0240(15) Uani 1 1 d . . .
C3A C -0.1206(6) 0.2078(5) -0.0746(4) 0.0295(17) Uani 1 1 d . . .
H3A H -0.0556 0.1879 -0.0883 0.035 Uiso 1 1 calc R . .
C3B C -0.2031(6) 0.1586(5) -0.0982(4) 0.0320(17) Uani 1 1 d . . .
H3B H -0.1848 0.1107 -0.1252 0.038 Uiso 1 1 calc R . .
C4 C -0.0287(5) 0.3259(4) -0.0059(4) 0.0225(15) Uani 1 1 d . . .
C5 C 0.0746(5) 0.2998(4) -0.0121(3) 0.0217(15) Uani 1 1 d . . .
H5 H 0.086 0.2503 -0.0393 0.026 Uiso 1 1 calc R . .
C6 C 0.1593(5) 0.3403(4) 0.0181(3) 0.0210(14) Uani 1 1 d . . .
C7 C 0.2644(5) 0.3118(4) 0.0123(4) 0.0267(16) Uani 1 1 d . . .
C7A C 0.2950(6) 0.2342(5) -0.0260(5) 0.039(2) Uani 1 1 d . . .
H7A1 H 0.3691 0.2357 -0.0328 0.058 Uiso 1 1 calc R . .
H7A2 H 0.2572 0.2312 -0.0731 0.058 Uiso 1 1 calc R . .
H7A3 H 0.2787 0.1847 0.0026 0.058 Uiso 1 1 calc R . .
C8 C 0.3270(5) 0.3687(4) 0.0489(4) 0.0268(16) Uani 1 1 d . . .
C8A C 0.4425(5) 0.3660(5) 0.0606(4) 0.0367(19) Uani 1 1 d . . .
H8A1 H 0.4699 0.4241 0.0587 0.044 Uiso 1 1 calc R . .
H8A2 H 0.4715 0.3336 0.021 0.044 Uiso 1 1 calc R . .
C8B C 0.4776(7) 0.3265(7) 0.1320(5) 0.062(3) Uani 1 1 d . . .
H8B1 H 0.4447 0.3554 0.1711 0.093 Uiso 1 1 calc R . .
H8B2 H 0.5526 0.3316 0.1392 0.093 Uiso 1 1 calc R . .
H8B3 H 0.4583 0.2669 0.1318 0.093 Uiso 1 1 calc R . .
C9 C 0.2605(5) 0.4318(4) 0.0779(4) 0.0241(15) Uani 1 1 d . . .
C10 C 0.2940(5) 0.4994(4) 0.1204(4) 0.0243(16) Uani 1 1 d . . .
H10 H 0.3665 0.5049 0.1283 0.029 Uiso 1 1 calc R . .
C11 C 0.2359(5) 0.5596(4) 0.1527(4) 0.0225(15) Uani 1 1 d . . .
C12 C 0.2742(5) 0.6281(5) 0.1988(4) 0.0272(16) Uani 1 1 d . . .
C12A C 0.3844(5) 0.6459(5) 0.2184(5) 0.038(2) Uani 1 1 d . . .
H12A H 0.3927 0.7069 0.2276 0.045 Uiso 1 1 calc R . .
H12B H 0.4257 0.6313 0.1771 0.045 Uiso 1 1 calc R . .
C12B C 0.4256(6) 0.5984(6) 0.2834(5) 0.056(3) Uani 1 1 d . . .
H12C H 0.387 0.6142 0.3251 0.084 Uiso 1 1 calc R . .
H12D H 0.4985 0.6122 0.293 0.084 Uiso 1 1 calc R . .
H12E H 0.4183 0.5379 0.2746 0.084 Uiso 1 1 calc R . .
C13 C 0.1902(5) 0.6696(4) 0.2207(4) 0.0259(16) Uani 1 1 d . . .
C13A C 0.1868(6) 0.7431(5) 0.2713(4) 0.0350(19) Uani 1 1 d . . .
H13A H 0.1312 0.7821 0.2542 0.042 Uiso 1 1 calc R . .
H13B H 0.2529 0.774 0.2716 0.042 Uiso 1 1 calc R . .
C13B C 0.1675(8) 0.7137(6) 0.3479(5) 0.056(3) Uani 1 1 d . . .
H13C H 0.1062 0.6779 0.3467 0.084 Uiso 1 1 calc R . .
H13D H 0.1569 0.7628 0.3785 0.084 Uiso 1 1 calc R . .
H13E H 0.2272 0.6817 0.3673 0.084 Uiso 1 1 calc R . .
C14 C 0.0993(5) 0.6278(4) 0.1881(4) 0.0233(15) Uani 1 1 d . . .
C15 C -0.0016(5) 0.6497(5) 0.1964(4) 0.0292(17) Uani 1 1 d . . .
H15 H -0.0124 0.698 0.225 0.035 Uiso 1 1 calc R . .
C16 C -0.0884(5) 0.6103(4) 0.1684(4) 0.0217(14) Uani 1 1 d . . .
C17 C -0.1932(5) 0.6341(5) 0.1817(4) 0.0281(16) Uani 1 1 d . . .
C17A C -0.2205(6) 0.7064(5) 0.2291(4) 0.037(2) Uani 1 1 d . . .
H17A H -0.2896 0.7276 0.2131 0.045 Uiso 1 1 calc R . .
H17B H -0.1706 0.7526 0.2233 0.045 Uiso 1 1 calc R . .
C17B C -0.2206(7) 0.6828(6) 0.3095(5) 0.051(2) Uani 1 1 d . . .
H17C H -0.2694 0.6367 0.3158 0.077 Uiso 1 1 calc R . .
H17D H -0.2411 0.7318 0.3373 0.077 Uiso 1 1 calc R . .
H17E H -0.1514 0.6648 0.3266 0.077 Uiso 1 1 calc R . .
C18 C -0.2570(5) 0.5796(4) 0.1447(4) 0.0254(15) Uani 1 1 d . . .
C18A C -0.3718(5) 0.5788(5) 0.1411(4) 0.0337(18) Uani 1 1 d . . .
H18A H -0.397 0.6286 0.1657 0.05 Uiso 1 1 calc R . .
H18B H -0.396 0.5279 0.1645 0.05 Uiso 1 1 calc R . .
H18C H -0.3977 0.5795 0.0906 0.05 Uiso 1 1 calc R . .
C19 C -0.1935(5) 0.5213(4) 0.1090(4) 0.0233(14) Uani 1 1 d . . .
C20 C -0.2286(5) 0.4552(4) 0.0661(4) 0.0225(15) Uani 1 1 d . . .
H20 H -0.3011 0.4479 0.0601 0.027 Uiso 1 1 calc R . .
C25 C -0.3790(6) 0.0946(5) -0.1183(5) 0.043(2) Uani 1 1 d . . .
C26A C -0.3563(11) 0.0745(10) -0.1979(8) 0.052(4) Uani 0.657(9) 1 d P A 1
H26A H -0.2822 0.0661 -0.2015 0.078 Uiso 0.657(9) 1 calc PR A 1
H26B H -0.3794 0.1215 -0.2289 0.078 Uiso 0.657(9) 1 calc PR A 1
H26C H -0.3932 0.0232 -0.2134 0.078 Uiso 0.657(9) 1 calc PR A 1
C27A C -0.3505(13) 0.0121(8) -0.0752(9) 0.063(4) Uani 0.657(9) 1 d P A 1
H27A H -0.2771 0.0001 -0.0786 0.094 Uiso 0.657(9) 1 calc PR A 1
H27B H -0.3913 -0.0349 -0.0956 0.094 Uiso 0.657(9) 1 calc PR A 1
H27C H -0.3654 0.0198 -0.0245 0.094 Uiso 0.657(9) 1 calc PR A 1
C28A C -0.4893(11) 0.1077(10) -0.1124(11) 0.072(5) Uani 0.657(9) 1 d P A 1
H28A H -0.5271 0.0588 -0.1321 0.108 Uiso 0.657(9) 1 calc PR A 1
H28B H -0.511 0.1582 -0.1395 0.108 Uiso 0.657(9) 1 calc PR A 1
H28C H -0.5039 0.115 -0.0616 0.108 Uiso 0.657(9) 1 calc PR A 1
C27B C -0.435(3) 0.0609(18) -0.0566(17) 0.063(4) Uani 0.343(9) 1 d P A 2
H27D H -0.4637 0.1076 -0.03 0.094 Uiso 0.343(9) 1 calc PR A 2
H27E H -0.3867 0.0291 -0.0245 0.094 Uiso 0.343(9) 1 calc PR A 2
H27F H -0.4904 0.0237 -0.0748 0.094 Uiso 0.343(9) 1 calc PR A 2
C28B C -0.469(2) 0.139(2) -0.168(2) 0.072(5) Uani 0.343(9) 1 d P A 2
H28D H -0.5023 0.1825 -0.14 0.108 Uiso 0.343(9) 1 calc PR A 2
H28E H -0.5203 0.0966 -0.1839 0.108 Uiso 0.343(9) 1 calc PR A 2
H28F H -0.4396 0.1645 -0.21 0.108 Uiso 0.343(9) 1 calc PR A 2
C26B C -0.333(2) 0.0345(19) -0.1571(16) 0.052(4) Uani 0.343(9) 1 d P A 2
H26D H -0.2971 0.061 -0.1961 0.078 Uiso 0.343(9) 1 calc PR A 2
H26E H -0.385 -0.0046 -0.1774 0.078 Uiso 0.343(9) 1 calc PR A 2
H26F H -0.283 0.0036 -0.1256 0.078 Uiso 0.343(9) 1 calc PR A 2
C29 C 0.0354(5) 0.3938(5) 0.1724(4) 0.0272(16) Uani 1 1 d . . .
O30 O 0.0377(4) 0.3175(3) 0.1663(3) 0.0436(14) Uani 1 1 d . . .
C31 C 0.0523(7) 0.4313(5) 0.2460(4) 0.0386(19) Uani 1 1 d . . .
C32 C 0.1531(7) 0.4267(6) 0.2782(5) 0.048(2) Uani 1 1 d . . .
H32 H 0.2069 0.4015 0.2533 0.057 Uiso 1 1 calc R . .
C33 C 0.1725(9) 0.4599(6) 0.3474(6) 0.066(3) Uani 1 1 d . . .
H33 H 0.2405 0.4584 0.3689 0.08 Uiso 1 1 calc R . .
C34 C 0.0943(10) 0.4947(7) 0.3850(6) 0.069(3) Uani 1 1 d . . .
C35 C -0.0036(9) 0.4958(6) 0.3530(5) 0.061(3) Uani 1 1 d . . .
H35 H -0.0581 0.5185 0.3789 0.073 Uiso 1 1 calc R . .
C36 C -0.0256(7) 0.4640(5) 0.2819(5) 0.044(2) Uani 1 1 d . . .
H36 H -0.0936 0.4658 0.2605 0.052 Uiso 1 1 calc R . .
C37 C 0.1151(12) 0.5308(9) 0.4595(6) 0.113(5) Uani 1 1 d . . .
H37A H 0.0532 0.5595 0.4746 0.169 Uiso 1 1 calc R . .
H37B H 0.172 0.5711 0.4588 0.169 Uiso 1 1 calc R . .
H37C H 0.1334 0.4853 0.4933 0.169 Uiso 1 1 calc R . .

loop_
_atom_site_aniso_label
_atom_site_aniso_U_11
_atom_site_aniso_U_22
_atom_site_aniso_U_33
_atom_site_aniso_U_23
_atom_site_aniso_U_13
_atom_site_aniso_U_12
Ir1 0.01513(13) 0.02954(14) 0.02306(15) -0.00171(14) 0.00161(9) 0.00098(13)
C21 0.023(4) 0.028(4) 0.013(3) 0.007(3) 0.003(3) 0.002(3)
N22 0.010(3) 0.027(3) 0.030(3) 0.002(2) 0.004(2) 0.003(2)
N23 0.018(3) 0.032(3) 0.019(3) -0.002(2) 0.004(2) 0.000(2)
N24 0.014(3) 0.019(3) 0.027(3) 0.001(2) 0.005(2) 0.000(2)
C1 0.010(3) 0.026(3) 0.025(4) -0.001(3) 0.000(3) 0.003(3)
C2 0.016(3) 0.029(4) 0.022(4) 0.004(3) 0.005(3) 0.000(3)
C2A 0.027(4) 0.033(4) 0.035(5) -0.006(3) 0.010(3) 0.003(3)
C2B 0.018(4) 0.041(4) 0.046(5) -0.006(4) 0.004(3) -0.001(3)
C2C 0.031(4) 0.038(4) 0.039(5) -0.004(4) 0.002(4) -0.011(3)
C3 0.015(3) 0.027(4) 0.030(4) 0.005(3) 0.005(3) -0.003(3)
C3A 0.027(4) 0.037(4) 0.026(4) 0.001(3) 0.010(3) 0.000(3)
C3B 0.032(4) 0.029(4) 0.035(5) -0.007(3) 0.005(3) 0.002(3)
C4 0.015(3) 0.028(3) 0.025(4) -0.001(3) 0.010(3) -0.002(3)
C5 0.028(4) 0.028(4) 0.010(3) 0.002(3) 0.005(3) 0.003(3)
C6 0.018(3) 0.031(4) 0.014(4) 0.002(3) 0.001(3) 0.005(3)
C7 0.017(4) 0.033(4) 0.030(4) 0.001(3) 0.004(3) 0.006(3)
C7A 0.024(4) 0.044(5) 0.048(5) -0.008(4) 0.006(4) 0.010(3)
C8 0.013(3) 0.035(4) 0.032(4) -0.002(3) 0.001(3) 0.008(3)
C8A 0.016(4) 0.049(5) 0.043(5) -0.014(4) -0.008(3) 0.007(3)
C8B 0.024(5) 0.103(8) 0.056(6) 0.005(6) -0.009(4) 0.013(5)
C9 0.021(4) 0.029(4) 0.023(4) -0.003(3) 0.000(3) 0.003(3)
C10 0.017(3) 0.033(4) 0.023(4) -0.001(3) 0.001(3) 0.001(3)
C11 0.013(3) 0.036(4) 0.019(4) 0.002(3) 0.006(3) 0.000(3)
C12 0.016(3) 0.036(4) 0.030(4) -0.006(3) 0.003(3) -0.006(3)
C12A 0.018(4) 0.046(5) 0.049(5) -0.011(4) 0.002(4) 0.001(3)
C12B 0.028(5) 0.074(7) 0.064(7) 0.000(5) -0.014(4) 0.005(4)
C13 0.018(4) 0.036(4) 0.025(4) -0.002(3) 0.007(3) 0.002(3)
C13A 0.018(4) 0.044(5) 0.043(5) -0.006(4) -0.001(3) -0.001(3)
C13B 0.062(7) 0.065(6) 0.041(6) -0.018(5) -0.001(5) 0.014(5)
C14 0.016(3) 0.029(4) 0.025(4) -0.001(3) 0.007(3) -0.001(3)
C15 0.027(4) 0.033(4) 0.028(4) -0.008(3) 0.002(3) 0.005(3)
C16 0.015(3) 0.032(4) 0.019(4) -0.002(3) 0.003(3) 0.003(3)
C17 0.019(4) 0.037(4) 0.028(4) -0.003(3) 0.008(3) 0.003(3)
C17A 0.019(4) 0.045(5) 0.047(5) -0.024(4) 0.003(4) 0.003(3)
C17B 0.050(6) 0.056(6) 0.050(6) -0.016(5) 0.018(5) -0.008(4)
C18 0.015(3) 0.036(4) 0.026(4) -0.003(3) 0.003(3) 0.001(3)
C18A 0.021(4) 0.044(4) 0.036(5) -0.010(4) 0.010(3) -0.001(3)
C19 0.018(3) 0.030(3) 0.023(4) 0.003(3) 0.007(3) 0.001(3)
C20 0.009(3) 0.035(4) 0.023(4) -0.001(3) -0.003(3) -0.001(3)
C25 0.033(5) 0.043(5) 0.055(6) -0.018(4) 0.008(4) -0.011(4)
C26A 0.041(7) 0.059(10) 0.056(10) -0.013(7) -0.001(7) -0.028(7)
C27A 0.074(10) 0.040(8) 0.074(10) -0.001(7) 0.007(8) -0.030(7)
C28A 0.042(8) 0.063(10) 0.112(16) -0.041(10) 0.015(9) -0.027(7)
C27B 0.074(10) 0.040(8) 0.074(10) -0.001(7) 0.007(8) -0.030(7)
C28B 0.042(8) 0.063(10) 0.112(16) -0.041(10) 0.015(9) -0.027(7)
C26B 0.041(7) 0.059(10) 0.056(10) -0.013(7) -0.001(7) -0.028(7)
C29 0.017(4) 0.035(4) 0.030(4) -0.001(3) 0.003(3) -0.008(3)
O30 0.042(3) 0.038(3) 0.050(4) 0.010(3) 0.001(3) 0.004(3)
C31 0.046(5) 0.045(5) 0.025(4) 0.008(4) 0.000(4) -0.014(4)
C32 0.057(6) 0.047(5) 0.039(5) 0.005(4) -0.003(4) -0.009(4)
C33 0.083(8) 0.066(7) 0.048(6) 0.006(5) -0.008(6) -0.013(6)
C34 0.087(9) 0.078(8) 0.040(6) 0.008(5) -0.002(6) -0.030(6)
C35 0.075(8) 0.068(7) 0.042(6) -0.005(5) 0.028(5) -0.013(5)
C36 0.053(5) 0.041(5) 0.038(5) 0.008(4) 0.015(4) -0.002(4)
C37 0.173(15) 0.126(12) 0.040(7) -0.006(8) 0.018(8) -0.049(11)

loop_
_atom_type_symbol
_atom_type_description
_atom_type_scat_dispersion_real
_atom_type_scat_dispersion_imag
_atom_type_scat_source
C C 0.0033 0.0016 'International Tables Vol C Tables 4.2.6.8 and 6.1.1.4'
H H 0 0 'International Tables Vol C Tables 4.2.6.8 and 6.1.1.4'
Ir Ir -1.4442 7.9887 'International Tables Vol C Tables 4.2.6.8 and 6.1.1.4'
N N 0.0061 0.0033 'International Tables Vol C Tables 4.2.6.8 and 6.1.1.4'
O O 0.0106 0.006 'International Tables Vol C Tables 4.2.6.8 and 6.1.1.4'

loop_
_geom_angle_atom_site_label_1
_geom_angle_atom_site_label_2
_geom_angle_atom_site_label_3
_geom_angle
C29 Ir1 C21 89.1(3)
C29 Ir1 N22 87.0(3)
C21 Ir1 N22 90.8(2)
C29 Ir1 N24 94.9(3)
C21 Ir1 N24 90.0(2)
N22 Ir1 N24 177.9(2)
C29 Ir1 N23 94.3(3)
C21 Ir1 N23 176.6(2)
N22 Ir1 N23 89.8(2)
N24 Ir1 N23 89.3(2)
C1 C21 C4 105.5(6)
C1 C21 Ir1 127.2(5)
C4 C21 Ir1 127.0(5)
C9 N22 C6 106.9(5)
C9 N22 Ir1 126.6(5)
C6 N22 Ir1 126.1(4)
C11 N23 C14 106.6(5)
C11 N23 Ir1 126.7(5)
C14 N23 Ir1 126.7(4)
C16 N24 C19 105.7(5)
C16 N24 Ir1 126.5(4)
C19 N24 Ir1 127.7(4)
C20 C1 C21 124.9(6)
C20 C1 C2 124.8(6)
C21 C1 C2 110.3(6)
C2A C2 C1 126.2(6)
C2A C2 C3 126.6(6)
C1 C2 C3 107.0(6)
C2B C2A C2 131.2(7)
C2B C2A H2A 114.4
C2 C2A H2A 114.4
C2A C2B C2C 130.3(7)
C2A C2B H2B 114.8
C2C C2B H2B 114.8
C3B C2C C2B 123.8(7)
C3B C2C C25 118.1(7)
C2B C2C C25 118.0(7)
C3A C3 C4 129.0(6)
C3A C3 C2 125.0(6)
C4 C3 C2 106.0(6)
C3B C3A C3 131.0(7)
C3B C3A H3A 114.5
C3 C3A H3A 114.5
C3A C3B C2C 131.8(7)
C3A C3B H3B 114.1
C2C C3B H3B 114.1
C3 C4 C5 124.6(6)
C3 C4 C21 111.2(6)
C5 C4 C21 124.0(6)
C6 C5 C4 124.9(6)
C6 C5 H5 117.5
C4 C5 H5 117.5
C5 C6 N22 126.7(6)
C5 C6 C7 124.2(6)
N22 C6 C7 109.1(6)
C8 C7 C6 107.0(6)
C8 C7 C7A 128.0(6)
C6 C7 C7A 125.0(6)
C7 C7A H7A1 109.5
C7 C7A H7A2 109.5
H7A1 C7A H7A2 109.5
C7 C7A H7A3 109.5
H7A1 C7A H7A3 109.5
H7A2 C7A H7A3 109.5
C7 C8 C9 106.9(6)
C7 C8 C8A 127.8(6)
C9 C8 C8A 125.3(6)
C8 C8A C8B 112.7(7)
C8 C8A H8A1 109
C8B C8A H8A1 109
C8 C8A H8A2 109
C8B C8A H8A2 109
H8A1 C8A H8A2 107.8
C8A C8B H8B1 109.5
C8A C8B H8B2 109.5
H8B1 C8B H8B2 109.5
C8A C8B H8B3 109.5
H8B1 C8B H8B3 109.5
H8B2 C8B H8B3 109.5
N22 C9 C10 125.0(6)
N22 C9 C8 110.1(6)
C10 C9 C8 124.9(6)
C11 C10 C9 128.5(6)
C11 C10 H10 115.8
C9 C10 H10 115.8
C10 C11 N23 123.2(6)
C10 C11 C12 126.7(6)
N23 C11 C12 110.1(6)
C13 C12 C11 106.5(6)
C13 C12 C12A 128.0(7)
C11 C12 C12A 125.5(6)
C12 C12A C12B 113.4(7)
C12 C12A H12A 108.9
C12B C12A H12A 108.9
C12 C12A H12B 108.9
C12B C12A H12B 108.9
H12A C12A H12B 107.7
C12A C12B H12C 109.5
C12A C12B H12D 109.5
H12C C12B H12D 109.5
C12A C12B H12E 109.5
H12C C12B H12E 109.5
H12D C12B H12E 109.5
C12 C13 C14 107.6(6)
C12 C13 C13A 128.2(6)
C14 C13 C13A 124.2(6)
C13 C13A C13B 110.9(7)
C13 C13A H13A 109.5
C13B C13A H13A 109.5
C13 C13A H13B 109.5
C13B C13A H13B 109.5
H13A C13A H13B 108
C13A C13B H13C 109.5
C13A C13B H13D 109.5
H13C C13B H13D 109.5
C13A C13B H13E 109.5
H13C C13B H13E 109.5
H13D C13B H13E 109.5
C15 C14 N23 124.2(6)
C15 C14 C13 126.6(6)
N23 C14 C13 109.2(6)
C16 C15 C14 127.9(7)
C16 C15 H15 116
C14 C15 H15 116
C15 C16 N24 125.3(6)
C15 C16 C17 125.4(6)
N24 C16 C17 109.2(6)
C18 C17 C16 107.5(6)
C18 C17 C17A 128.7(6)
C16 C17 C17A 123.8(6)
C17 C17A C17B 113.3(7)
C17 C17A H17A 108.9
C17B C17A H17A 108.9
C17 C17A H17B 108.9
C17B C17A H17B 108.9
H17A C17A H17B 107.7
C17A C17B H17C 109.5
C17A C17B H17D 109.5
H17C C17B H17D 109.5
C17A C17B H17E 109.5
H17C C17B H17E 109.5
H17D C17B H17E 109.5
C17 C18 C19 107.2(6)
C17 C18 C18A 127.6(6)
C19 C18 C18A 125.2(6)
C18 C18A H18A 109.5
C18 C18A H18B 109.5
H18A C18A H18B 109.5
C18 C18A H18C 109.5
H18A C18A H18C 109.5
H18B C18A H18C 109.5
C20 C19 N24 124.2(6)
C20 C19 C18 125.5(6)
N24 C19 C18 110.4(6)
C19 C20 C1 125.9(6)
C19 C20 H20 117
C1 C20 H20 117
C26B C25 C27B 113.8(18)
C26B C25 C2C 115.2(12)
C28A C25 C2C 116.3(8)
C27B C25 C2C 108.0(12)
C28A C25 C26A 109.9(11)
C2C C25 C26A 109.7(8)
C28A C25 C27A 106.6(11)
C27B C25 C27A 54.4(14)
C2C C25 C27A 108.6(8)
C26A C25 C27A 105.1(10)
C26B C25 C28B 109.4(18)
C27B C25 C28B 103.2(19)
C2C C25 C28B 106.2(12)
C25 C26A H26A 109.5
C25 C26A H26B 109.5
H26A C26A H26B 109.5
C25 C26A H26C 109.5
H26A C26A H26C 109.5
H26B C26A H26C 109.5
C25 C27A H27A 109.5
C25 C27A H27B 109.5
H27A C27A H27B 109.5
C25 C27A H27C 109.5
H27A C27A H27C 109.5
H27B C27A H27C 109.5
C25 C28A H28A 109.5
C25 C28A H28B 109.5
H28A C28A H28B 109.5
C25 C28A H28C 109.5
H28A C28A H28C 109.5
H28B C28A H28C 109.5
C25 C27B H27D 109.5
C25 C27B H27E 109.5
H27D C27B H27E 109.5
C25 C27B H27F 109.5
H27D C27B H27F 109.5
H27E C27B H27F 109.5
C25 C28B H28D 109.5
C25 C28B H28E 109.5
H28D C28B H28E 109.5
C25 C28B H28F 109.5
H28D C28B H28F 109.5
H28E C28B H28F 109.5
C25 C26B H26D 109.5
C25 C26B H26E 109.5
H26D C26B H26E 109.5
C25 C26B H26F 109.5
H26D C26B H26F 109.5
H26E C26B H26F 109.5
O30 C29 C31 118.5(7)
O30 C29 Ir1 125.5(6)
C31 C29 Ir1 115.2(5)
C36 C31 C32 121.0(8)
C36 C31 C29 122.0(8)
C32 C31 C29 116.9(8)
C33 C32 C31 119.1(9)
C33 C32 H32 120.5
C31 C32 H32 120.5
C34 C33 C32 121.0(11)
C34 C33 H33 119.5
C32 C33 H33 119.5
C35 C34 C33 118.5(10)
C35 C34 C37 120.3(12)
C33 C34 C37 121.2(12)
C34 C35 C36 121.8(10)
C34 C35 H35 119.1
C36 C35 H35 119.1
C31 C36 C35 118.5(9)
C31 C36 H36 120.7
C35 C36 H36 120.7
C34 C37 H37A 109.5
C34 C37 H37B 109.5
H37A C37 H37B 109.5
C34 C37 H37C 109.5
H37A C37 H37C 109.5
H37B C37 H37C 109.5

loop_
_geom_bond_atom_site_label_1
_geom_bond_atom_site_label_2
_geom_bond_distance
Ir1 C29 1.981(7)
Ir1 C21 1.985(7)
Ir1 N22 2.028(5)
Ir1 N24 2.034(5)
Ir1 N23 2.071(5)
C21 C1 1.416(9)
C21 C4 1.439(9)
N22 C9 1.366(8)
N22 C6 1.393(8)
N23 C11 1.379(8)
N23 C14 1.381(8)
N24 C16 1.391(8)
N24 C19 1.391(8)
C1 C20 1.399(9)
C1 C2 1.435(9)
C2 C2A 1.383(9)
C2 C3 1.462(9)
C2A C2B 1.383(10)
C2A H2A 0.95
C2B C2C 1.406(11)
C2B H2B 0.95
C2C C3B 1.385(10)
C2C C25 1.543(10)
C3 C3A 1.390(10)
C3 C4 1.416(9)
C3A C3B 1.379(10)
C3A H3A 0.95
C3B H3B 0.95
C4 C5 1.418(9)
C5 C6 1.369(9)
C5 H5 0.95
C6 C7 1.450(9)
C7 C8 1.371(10)
C7 C7A 1.490(10)
C7A H7A1 0.98
C7A H7A2 0.98
C7A H7A3 0.98
C8 C9 1.449(9)
C8 C8A 1.507(9)
C8A C8B 1.515(12)
C8A H8A1 0.99
C8A H8A2 0.99
C8B H8B1 0.98
C8B H8B2 0.98
C8B H8B3 0.98
C9 C10 1.390(9)
C10 C11 1.378(9)
C10 H10 0.95
C11 C12 1.455(9)
C12 C13 1.358(9)
C12 C12A 1.486(9)
C12A C12B 1.498(12)
C12A H12A 0.99
C12A H12B 0.99
C12B H12C 0.98
C12B H12D 0.98
C12B H12E 0.98
C13 C14 1.457(9)
C13 C13A 1.503(10)
C13A C13B 1.533(12)
C13A H13A 0.99
C13A H13B 0.99
C13B H13C 0.98
C13B H13D 0.98
C13B H13E 0.98
C14 C15 1.376(9)
C15 C16 1.367(9)
C15 H15 0.95
C16 C17 1.450(9)
C17 C18 1.359(10)
C17 C17A 1.503(10)
C17A C17B 1.541(12)
C17A H17A 0.99
C17A H17B 0.99
C17B H17C 0.98
C17B H17D 0.98
C17B H17E 0.98
C18 C19 1.431(9)
C18 C18A 1.491(9)
C18A H18A 0.98
C18A H18B 0.98
C18A H18C 0.98
C19 C20 1.381(9)
C20 H20 0.95
C25 C26B 1.36(3)
C25 C28A 1.461(16)
C25 C27B 1.49(3)
C25 C26A 1.559(17)
C25 C27A 1.570(17)
C25 C28B 1.61(4)
C26A H26A 0.98
C26A H26B 0.98
C26A H26C 0.98
C27A H27A 0.98
C27A H27B 0.98
C27A H27C 0.98
C28A H28A 0.98
C28A H28B 0.98
C28A H28C 0.98
C27B H27D 0.98
C27B H27E 0.98
C27B H27F 0.98
C28B H28D 0.98
C28B H28E 0.98
C28B H28F 0.98
C26B H26D 0.98
C26B H26E 0.98
C26B H26F 0.98
C29 O30 1.219(8)
C29 C31 1.497(11)
C31 C36 1.350(11)
C31 C32 1.412(11)
C32 C33 1.399(13)
C32 H32 0.95
C33 C34 1.382(16)
C33 H33 0.95
C34 C35 1.375(15)
C34 C37 1.510(15)
C35 C36 1.428(13)
C35 H35 0.95
C36 H36 0.95
C37 H37A 0.98
C37 H37B 0.98
C37 H37C 0.98

loop_
_geom_torsion_atom_site_label_1
_geom_torsion_atom_site_label_2
_geom_torsion_atom_site_label_3
_geom_torsion_atom_site_label_4
_geom_torsion
C29 Ir1 C21 C1 90.2(6)
N22 Ir1 C21 C1 177.2(6)
N24 Ir1 C21 C1 -4.7(6)
C29 Ir1 C21 C4 -81.8(6)
N22 Ir1 C21 C4 5.2(6)
N24 Ir1 C21 C4 -176.8(6)
C29 Ir1 N22 C9 -89.9(6)
C21 Ir1 N22 C9 -178.9(6)
N23 Ir1 N22 C9 4.4(6)
C29 Ir1 N22 C6 81.7(6)
C21 Ir1 N22 C6 -7.3(5)
N23 Ir1 N22 C6 176.0(5)
C29 Ir1 N23 C11 84.7(6)
N22 Ir1 N23 C11 -2.3(6)
N24 Ir1 N23 C11 179.6(6)
C29 Ir1 N23 C14 -92.4(6)
N22 Ir1 N23 C14 -179.4(6)
N24 Ir1 N23 C14 2.5(6)
C29 Ir1 N24 C16 91.2(6)
C21 Ir1 N24 C16 -179.8(5)
N23 Ir1 N24 C16 -3.1(5)
C29 Ir1 N24 C19 -83.7(6)
C21 Ir1 N24 C19 5.3(6)
N23 Ir1 N24 C19 -178.0(6)
C4 C21 C1 C20 176.3(6)
Ir1 C21 C1 C20 2.9(10)
C4 C21 C1 C2 -0.3(7)
Ir1 C21 C1 C2 -173.8(5)
C20 C1 C2 C2A 0.0(11)
C21 C1 C2 C2A 176.7(7)
C20 C1 C2 C3 -176.6(6)
C21 C1 C2 C3 0.0(8)
C1 C2 C2A C2B -173.9(8)
C3 C2 C2A C2B 2.1(14)
C2 C2A C2B C2C -1.5(15)
C2A C2B C2C C3B -3.0(15)
C2A C2B C2C C25 176.3(8)
C2A C2 C3 C3A 1.9(12)
C1 C2 C3 C3A 178.5(7)
C2A C2 C3 C4 -176.3(7)
C1 C2 C3 C4 0.3(7)
C4 C3 C3A C3B 173.9(8)
C2 C3 C3A C3B -4.0(13)
C3 C3A C3B C2C 0.0(15)
C2B C2C C3B C3A 4.4(15)
C25 C2C C3B C3A -175.0(8)
C3A C3 C4 C5 -2.5(12)
C2 C3 C4 C5 175.7(6)
C3A C3 C4 C21 -178.7(7)
C2 C3 C4 C21 -0.5(8)
C1 C21 C4 C3 0.5(8)
Ir1 C21 C4 C3 174.0(5)
C1 C21 C4 C5 -175.7(6)
Ir1 C21 C4 C5 -2.3(10)
C3 C4 C5 C6 -176.7(7)
C21 C4 C5 C6 -1.0(11)
C4 C5 C6 N22 -1.5(11)
C4 C5 C6 C7 178.8(7)
C9 N22 C6 C5 179.8(7)
Ir1 N22 C6 C5 6.8(10)
C9 N22 C6 C7 -0.5(7)
Ir1 N22 C6 C7 -173.5(4)
C5 C6 C7 C8 179.6(7)
N22 C6 C7 C8 -0.1(8)
C5 C6 C7 C7A -1.0(11)
N22 C6 C7 C7A 179.3(7)
C6 C7 C8 C9 0.5(8)
C7A C7 C8 C9 -178.8(7)
C6 C7 C8 C8A 178.1(7)
C7A C7 C8 C8A -1.2(13)
C7 C8 C8A C8B -95.2(10)
C9 C8 C8A C8B 82.0(10)
C6 N22 C9 C10 -178.0(7)
Ir1 N22 C9 C10 -5.0(10)
C6 N22 C9 C8 0.8(8)
Ir1 N22 C9 C8 173.8(5)
C7 C8 C9 N22 -0.9(8)
C8A C8 C9 N22 -178.5(7)
C7 C8 C9 C10 177.9(7)
C8A C8 C9 C10 0.3(12)
N22 C9 C10 C11 2.0(12)
C8 C9 C10 C11 -176.6(7)
C9 C10 C11 N23 0.4(12)
C9 C10 C11 C12 178.0(7)
C14 N23 C11 C10 178.0(6)
Ir1 N23 C11 C10 0.5(10)
C14 N23 C11 C12 0.1(8)
Ir1 N23 C11 C12 -177.5(4)
C10 C11 C12 C13 -177.7(7)
N23 C11 C12 C13 0.2(8)
C10 C11 C12 C12A 0.9(12)
N23 C11 C12 C12A 178.8(7)
C13 C12 C12A C12B 91.2(10)
C11 C12 C12A C12B -87.1(10)
C11 C12 C13 C14 -0.4(8)
C12A C12 C13 C14 -178.9(7)
C11 C12 C13 C13A 177.4(7)
C12A C12 C13 C13A -1.2(13)
C12 C13 C13A C13B -96.7(9)
C14 C13 C13A C13B 80.7(9)
C11 N23 C14 C15 -179.8(7)
Ir1 N23 C14 C15 -2.2(10)
C11 N23 C14 C13 -0.3(7)
Ir1 N23 C14 C13 177.3(4)
C12 C13 C14 C15 179.9(7)
C13A C13 C14 C15 2.1(12)
C12 C13 C14 N23 0.4(8)
C13A C13 C14 N23 -177.4(7)
N23 C14 C15 C16 1.5(12)
C13 C14 C15 C16 -177.9(7)
C14 C15 C16 N24 -2.1(12)
C14 C15 C16 C17 177.0(7)
C19 N24 C16 C15 179.2(7)
Ir1 N24 C16 C15 3.4(10)
C19 N24 C16 C17 0.0(7)
Ir1 N24 C16 C17 -175.8(4)
C15 C16 C17 C18 -179.6(7)
N24 C16 C17 C18 -0.4(8)
C15 C16 C17 C17A -0.2(12)
N24 C16 C17 C17A 179.1(7)
C18 C17 C17A C17B 94.3(10)
C16 C17 C17A C17B -85.1(9)
C16 C17 C18 C19 0.7(8)
C17A C17 C18 C19 -178.8(7)
C16 C17 C18 C18A -179.5(7)
C17A C17 C18 C18A 1.1(13)
C16 N24 C19 C20 -179.7(6)
Ir1 N24 C19 C20 -3.9(10)
C16 N24 C19 C18 0.4(7)
Ir1 N24 C19 C18 176.1(4)
C17 C18 C19 C20 179.4(7)
C18A C18 C19 C20 -0.5(12)
C17 C18 C19 N24 -0.7(8)
C18A C18 C19 N24 179.4(7)
N24 C19 C20 C1 -0.1(11)
C18 C19 C20 C1 179.8(7)
C21 C1 C20 C19 0.7(11)
C2 C1 C20 C19 176.8(7)
C3B C2C C25 C26B -7.3(19)
C2B C2C C25 C26B 173.4(17)
C3B C2C C25 C28A -176.1(12)
C2B C2C C25 C28A 4.5(15)
C3B C2C C25 C27B 121.3(16)
C2B C2C C25 C27B -58.1(17)
C3B C2C C25 C26A -50.7(12)
C2B C2C C25 C26A 129.9(10)
C3B C2C C25 C27A 63.7(11)
C2B C2C C25 C27A -115.7(10)
C3B C2C C25 C28B -128.6(15)
C2B C2C C25 C28B 52.0(16)
C21 Ir1 C29 O30 38.7(7)
N22 Ir1 C29 O30 -52.2(6)
N24 Ir1 C29 O30 128.6(6)
N23 Ir1 C29 O30 -141.7(6)
C21 Ir1 C29 C31 -151.8(6)
N22 Ir1 C29 C31 117.3(6)
N24 Ir1 C29 C31 -62.0(6)
N23 Ir1 C29 C31 27.7(6)
O30 C29 C31 C36 -105.5(9)
Ir1 C29 C31 C36 84.3(8)
O30 C29 C31 C32 71.0(10)
Ir1 C29 C31 C32 -99.2(8)
C36 C31 C32 C33 -2.6(13)
C29 C31 C32 C33 -179.2(8)
C31 C32 C33 C34 1.7(14)
C32 C33 C34 C35 0.3(15)
C32 C33 C34 C37 -179.8(10)
C33 C34 C35 C36 -1.5(15)
C37 C34 C35 C36 178.6(10)
C32 C31 C36 C35 1.4(12)
C29 C31 C36 C35 177.8(8)
C34 C35 C36 C31 0.6(14)
